data_4115866
loop_
_publ_author_name
'Chuan He'
'Stephen J. Lippard'

_publ_section_title
;
 Modeling Carboxylate-Bridged Dinuclear Active Sites in Metalloenzymes
 Using a Novel Naphthyridine-Based Dinucleating Ligand
;
_journal_name_full 'Journal of the American Chemical Society'
_journal_page_first 184
_journal_page_last 185
_journal_paper_doi 10.1021/ja993125g
_journal_volume 122
_journal_year 2000
_chemical_formula_sum 'C24 H27 Cl3 Cu2 N6 O13'
_chemical_formula_weight 840.95
_chemical_name_common '[Cu2(OH)(BPAN)](ClO4)3 (1). '
_chemical_name_systematic
; 
 ? 
;
_space_group_IT_number 14
_symmetry_cell_setting monoclinic
_symmetry_space_group_name_Hall '-P 2ybc'
_symmetry_space_group_name_H-M 'P 1 21/c 1'
_atom_sites_solution_hydrogens geom
_atom_sites_solution_primary direct
_atom_sites_solution_secondary difmap
_audit_creation_method SHELXL-97
_cell_angle_alpha 90.00
_cell_angle_beta 103.9800(10)
_cell_angle_gamma 90.00
_cell_formula_units_Z 8
_cell_length_a 18.4753(2)
_cell_length_b 24.7873(5)
_cell_length_c 13.8827(3)
_cell_measurement_temperature 188(2)
_cell_volume 6169.3(2)
_computing_cell_refinement 'Bruker SMART'
_computing_data_collection 'Bruker SMART'
_computing_data_reduction 'Bruker SHELXTL'
_computing_molecular_graphics 'Bruker SHELXTL'
_computing_publication_material 'Bruker SHELXTL'
_computing_structure_refinement 'SHELXL-97 (Sheldrick, 1997)'
_computing_structure_solution 'SHELXS-97 (Sheldrick, 1990)'
_diffrn_ambient_temperature 188(2)
_diffrn_measured_fraction_theta_full 0.935
_diffrn_measured_fraction_theta_max 0.935
_diffrn_measurement_device_type 'CCD area detector'
_diffrn_measurement_method 'phi and omega scans'
_diffrn_radiation_monochromator graphite
_diffrn_radiation_source 'fine-focus sealed tube'
_diffrn_radiation_type MoK\a
_diffrn_radiation_wavelength 0.71073
_diffrn_reflns_av_R_equivalents 0.0558
_diffrn_reflns_av_sigmaI/netI 0.0755
_diffrn_reflns_limit_h_max 17
_diffrn_reflns_limit_h_min -24
_diffrn_reflns_limit_k_max 27
_diffrn_reflns_limit_k_min -32
_diffrn_reflns_limit_l_max 18
_diffrn_reflns_limit_l_min -18
_diffrn_reflns_number 38053
_diffrn_reflns_theta_full 28.27
_diffrn_reflns_theta_max 28.27
_diffrn_reflns_theta_min 1.72
_exptl_absorpt_coefficient_mu 1.715
_exptl_absorpt_correction_type none
_exptl_crystal_colour blue
_exptl_crystal_density_diffrn 1.811
_exptl_crystal_description plate
_exptl_crystal_F_000 3408
_exptl_crystal_size_max 0.01
_exptl_crystal_size_mid 0.3
_exptl_crystal_size_min 0.4
_refine_diff_density_max 0.805
_refine_diff_density_min -1.013
_refine_diff_density_rms 0.101
_refine_ls_extinction_method none
_refine_ls_goodness_of_fit_ref 0.950
_refine_ls_hydrogen_treatment mixed
_refine_ls_matrix_type full
_refine_ls_number_parameters 873
_refine_ls_number_reflns 14308
_refine_ls_number_restraints 0
_refine_ls_restrained_S_all 0.950
_refine_ls_R_factor_all 0.0984
_refine_ls_R_factor_gt 0.0541
_refine_ls_shift/su_max 2.318
_refine_ls_shift/su_mean 0.041
_refine_ls_structure_factor_coef Fsqd
_refine_ls_weighting_details 'calc w=1/[\s^2^(Fo^2^)+(0.1000P)^2^+0.0000P] where P=(Fo^2^+2Fc^2^)/3'
_refine_ls_weighting_scheme calc
_refine_ls_wR_factor_gt 0.1382
_refine_ls_wR_factor_ref 0.1594
_reflns_number_gt 9297
_reflns_number_total 14308
_reflns_threshold_expression >2sigma(I)
_cod_data_source_file ja993125g_1.cif
_cod_data_source_block '[Cu2(OH)(BPAN)](ClO4)3'
_cod_original_cell_volume 6169.31(19)
_cod_database_code 4115866

loop_
_symmetry_equiv_pos_as_xyz
'x, y, z'
'-x, y+1/2, -z+1/2'
'-x, -y, -z'
'x, -y-1/2, z-1/2'

loop_
_atom_site_label
_atom_site_type_symbol
_atom_site_fract_x
_atom_site_fract_y
_atom_site_fract_z
_atom_site_U_iso_or_equiv
_atom_site_adp_type
_atom_site_occupancy
_atom_site_symmetry_multiplicity
_atom_site_calc_flag
_atom_site_refinement_flags
Cu1 Cu 0.52747(3) 0.87065(2) 0.37579(4) 0.02441(13) Uani 1 1 d .
Cu2 Cu 0.50005(3) 0.741145(19) 0.37592(4) 0.02216(13) Uani 1 1 d .
O1 O 0.4898(2) 0.80968(14) 0.4334(3) 0.0257(7) Uani 1 1 d .
H1 H 0.508(3) 0.815(2) 0.470(4) 0.02(2) Uiso 1 1 d .
N1 N 0.6344(2) 0.84047(14) 0.3966(2) 0.0256(8) Uani 1 1 d .
N2 N 0.61590(19) 0.74748(14) 0.4160(2) 0.0245(8) Uani 1 1 d .
N3 N 0.5711(2) 0.92705(14) 0.3059(3) 0.0295(8) Uani 1 1 d .
N4 N 0.4359(2) 0.91451(14) 0.3801(3) 0.0297(8) Uani 1 1 d .
N5 N 0.5234(2) 0.66509(14) 0.3527(3) 0.0295(8) Uani 1 1 d .
N6 N 0.3875(2) 0.73231(14) 0.3167(3) 0.0244(8) Uani 1 1 d .
C1 C 0.6804(3) 0.88261(19) 0.4035(3) 0.0316(10) Uani 1 1 d .
C2 C 0.7588(3) 0.8789(2) 0.4475(4) 0.0418(12) Uani 1 1 d .
H2A H 0.7902 0.9095 0.4511 0.050 Uiso 1 1 calc R
C3 C 0.7869(3) 0.8305(2) 0.4839(4) 0.0456(14) Uani 1 1 d .
H3A H 0.8382 0.8273 0.5163 0.055 Uiso 1 1 calc R
C4 C 0.7681(3) 0.7330(2) 0.5041(4) 0.0457(14) Uani 1 1 d .
H4A H 0.8192 0.7280 0.5360 0.055 Uiso 1 1 calc R
C5 C 0.7211(3) 0.6907(2) 0.4870(4) 0.0421(13) Uani 1 1 d .
H5A H 0.7394 0.6553 0.5048 0.051 Uiso 1 1 calc R
C6 C 0.6453(3) 0.69870(18) 0.4429(3) 0.0309(10) Uani 1 1 d .
C7 C 0.6632(2) 0.79126(18) 0.4297(3) 0.0267(9) Uani 1 1 d .
C8 C 0.7402(3) 0.7852(2) 0.4739(3) 0.0343(11) Uani 1 1 d .
C9 C 0.6485(3) 0.9352(2) 0.3642(4) 0.0376(11) Uani 1 1 d .
H9A H 0.6491 0.9603 0.4197 0.045 Uiso 1 1 calc R
H9B H 0.6788 0.9511 0.3215 0.045 Uiso 1 1 calc R
C10 C 0.5284(3) 0.97864(19) 0.2805(4) 0.0406(12) Uani 1 1 d .
H10A H 0.5496 0.9999 0.2336 0.049 Uiso 1 1 calc R
H10B H 0.5322 1.0004 0.3414 0.049 Uiso 1 1 calc R
C11 C 0.4471(3) 0.9657(2) 0.2338(4) 0.0424(12) Uani 1 1 d .
H11A H 0.4231 0.9974 0.1957 0.051 Uiso 1 1 calc R
H11B H 0.4444 0.9353 0.1868 0.051 Uiso 1 1 calc R
C12 C 0.4046(3) 0.95089(18) 0.3104(4) 0.0336(10) Uani 1 1 d .
C13 C 0.3391(3) 0.9764(2) 0.3150(4) 0.0460(13) Uani 1 1 d .
H13A H 0.3166 1.0011 0.2642 0.055 Uiso 1 1 calc R
C14 C 0.3063(3) 0.9669(2) 0.3917(5) 0.0501(14) Uani 1 1 d .
H14A H 0.2607 0.9841 0.3936 0.060 Uiso 1 1 calc R
C15 C 0.3401(3) 0.93190(19) 0.4659(4) 0.0386(12) Uani 1 1 d .
H15A H 0.3200 0.9260 0.5219 0.046 Uiso 1 1 calc R
C16 C 0.4041(3) 0.90566(19) 0.4568(4) 0.0357(11) Uani 1 1 d .
H16A H 0.4267 0.8804 0.5064 0.043 Uiso 1 1 calc R
C17 C 0.5926(3) 0.65161(18) 0.4259(3) 0.0335(11) Uani 1 1 d .
H17A H 0.6167 0.6204 0.4020 0.040 Uiso 1 1 calc R
H17B H 0.5808 0.6413 0.4894 0.040 Uiso 1 1 calc R
C18 C 0.4637(3) 0.62489(18) 0.3565(4) 0.0384(12) Uani 1 1 d .
H18A H 0.4507 0.6274 0.4215 0.046 Uiso 1 1 calc R
H18B H 0.4825 0.5880 0.3498 0.046 Uiso 1 1 calc R
C19 C 0.3945(3) 0.63504(19) 0.2739(4) 0.0418(12) Uani 1 1 d .
H19A H 0.4096 0.6362 0.2102 0.050 Uiso 1 1 calc R
H19B H 0.3605 0.6038 0.2709 0.050 Uiso 1 1 calc R
C20 C 0.3511(3) 0.68569(19) 0.2819(3) 0.0321(10) Uani 1 1 d .
C21 C 0.2741(3) 0.6849(2) 0.2480(3) 0.0428(13) Uani 1 1 d .
H21A H 0.2494 0.6516 0.2285 0.051 Uiso 1 1 calc R
C22 C 0.2327(3) 0.7318(2) 0.2420(3) 0.0433(13) Uani 1 1 d .
H22A H 0.1800 0.7311 0.2183 0.052 Uiso 1 1 calc R
C23 C 0.2696(3) 0.7794(2) 0.2712(3) 0.0377(11) Uani 1 1 d .
H23A H 0.2433 0.8127 0.2650 0.045 Uiso 1 1 calc R
C24 C 0.3463(3) 0.7777(2) 0.3101(3) 0.0328(10) Uani 1 1 d .
H24A H 0.3711 0.8104 0.3334 0.039 Uiso 1 1 calc R
Cu1B Cu 0.02865(3) 0.75709(2) -0.60131(4) 0.02422(13) Uani 1 1 d .
Cu2B Cu 0.04311(3) 0.628534(19) -0.60195(4) 0.02273(13) Uani 1 1 d .
O1B O 0.01167(17) 0.69017(11) -0.5430(2) 0.0231(6) Uani 1 1 d .
H1B H 0.026(3) 0.688(2) -0.501(4) 0.016(19) Uiso 1 1 d .
N1B N 0.1440(2) 0.74622(13) -0.5593(3) 0.0231(7) Uani 1 1 d .
N2B N 0.15323(19) 0.65235(14) -0.5770(2) 0.0223(7) Uani 1 1 d .
N3B N 0.0581(2) 0.83119(14) -0.6271(3) 0.0322(9) Uani 1 1 d .
N4B N -0.0827(2) 0.76946(16) -0.6646(3) 0.0323(9) Uani 1 1 d .
N5B N 0.0810(2) 0.57155(14) -0.6770(3) 0.0255(8) Uani 1 1 d .
N6B N -0.0547(2) 0.59059(14) -0.6060(3) 0.0293(8) Uani 1 1 d .
C1B C 0.1781(3) 0.79355(17) -0.5357(3) 0.0273(9) Uani 1 1 d .
C2B C 0.2549(3) 0.79815(19) -0.4904(3) 0.0345(11) Uani 1 1 d .
H2BA H 0.2764 0.8327 -0.4734 0.041 Uiso 1 1 calc R
C3B C 0.2985(3) 0.7532(2) -0.4708(3) 0.0351(11) Uani 1 1 d .
H3BA H 0.3500 0.7558 -0.4388 0.042 Uiso 1 1 calc R
C4B C 0.3061(2) 0.65404(19) -0.4879(3) 0.0321(10) Uani 1 1 d .
H4BA H 0.3571 0.6540 -0.4531 0.039 Uiso 1 1 calc R
C5B C 0.2723(3) 0.60732(19) -0.5269(3) 0.0332(10) Uani 1 1 d .
H5BA H 0.3000 0.5748 -0.5235 0.040 Uiso 1 1 calc R
C6B C 0.1950(2) 0.60830(18) -0.5725(3) 0.0266(9) Uani 1 1 d .
C7B C 0.1870(2) 0.70020(17) -0.5443(3) 0.0240(9) Uani 1 1 d .
C8B C 0.2647(2) 0.70233(17) -0.4995(3) 0.0267(9) Uani 1 1 d .
C9B C 0.1304(3) 0.84346(17) -0.5572(4) 0.0351(11) Uani 1 1 d .
H9BA H 0.1214 0.8577 -0.4945 0.042 Uiso 1 1 calc R
H9BB H 0.1569 0.8715 -0.5862 0.042 Uiso 1 1 calc R
C10B C 0.0001(3) 0.87222(19) -0.6192(4) 0.0422(13) Uani 1 1 d .
H10C H 0.0211 0.9089 -0.6204 0.051 Uiso 1 1 calc R
H10D H -0.0137 0.8676 -0.5551 0.051 Uiso 1 1 calc R
C11B C -0.0684(3) 0.8666(2) -0.7029(4) 0.0491(15) Uani 1 1 d .
H11C H -0.1011 0.8980 -0.7006 0.059 Uiso 1 1 calc R
H11D H -0.0528 0.8688 -0.7662 0.059 Uiso 1 1 calc R
C12B C -0.1142(3) 0.8165(2) -0.7055(4) 0.0411(13) Uani 1 1 d .
C13B C -0.1901(3) 0.8177(3) -0.7528(4) 0.0543(16) Uani 1 1 d .
H13B H -0.2124 0.8508 -0.7785 0.065 Uiso 1 1 calc R
C14B C -0.2330(3) 0.7720(3) -0.7628(4) 0.0558(17) Uani 1 1 d .
H14B H -0.2846 0.7735 -0.7949 0.067 Uiso 1 1 calc R
C15B C -0.1999(3) 0.7235(3) -0.7254(4) 0.0488(14) Uani 1 1 d .
H15B H -0.2273 0.6907 -0.7337 0.059 Uiso 1 1 calc R
C16B C -0.1256(3) 0.7250(2) -0.6756(3) 0.0376(11) Uani 1 1 d .
H16B H -0.1032 0.6924 -0.6471 0.045 Uiso 1 1 calc R
C17B C 0.1563(3) 0.55764(17) -0.6156(3) 0.0305(10) Uani 1 1 d .
H17C H 0.1856 0.5394 -0.6571 0.037 Uiso 1 1 calc R
H17D H 0.1518 0.5328 -0.5616 0.037 Uiso 1 1 calc R
C18B C 0.0317(3) 0.52366(17) -0.7100(4) 0.0320(10) Uani 1 1 d .
H18C H 0.0308 0.5005 -0.6522 0.038 Uiso 1 1 calc R
H18D H 0.0513 0.5021 -0.7580 0.038 Uiso 1 1 calc R
C19B C -0.0468(3) 0.54299(19) -0.7582(3) 0.0341(11) Uani 1 1 d .
H19C H -0.0441 0.5748 -0.8004 0.041 Uiso 1 1 calc R
H19D H -0.0742 0.5141 -0.8014 0.041 Uiso 1 1 calc R
C20B C -0.0888(2) 0.55792(17) -0.6812(3) 0.0294(10) Uani 1 1 d .
C21B C -0.1584(3) 0.5362(2) -0.6821(4) 0.0438(13) Uani 1 1 d .
H21B H -0.1832 0.5142 -0.7361 0.053 Uiso 1 1 calc R
C22B C -0.1916(3) 0.5464(2) -0.6046(5) 0.0484(14) Uani 1 1 d .
H22B H -0.2397 0.5323 -0.6060 0.058 Uiso 1 1 calc R
C23B C -0.1547(3) 0.5771(2) -0.5259(4) 0.0402(12) Uani 1 1 d .
H23B H -0.1750 0.5828 -0.4700 0.048 Uiso 1 1 calc R
C24B C -0.0872(3) 0.59959(19) -0.5302(4) 0.0350(11) Uani 1 1 d .
H24B H -0.0624 0.6224 -0.4774 0.042 Uiso 1 1 calc R
Cl1 Cl 0.51207(6) 0.79569(4) 0.15054(7) 0.0258(2) Uani 1 1 d .
O2 O 0.4747(2) 0.83496(15) 0.1991(3) 0.0470(9) Uani 1 1 d .
O3 O 0.47976(19) 0.79688(14) 0.0458(2) 0.0381(8) Uani 1 1 d .
O4 O 0.5000(3) 0.74399(15) 0.1886(3) 0.0639(12) Uani 1 1 d .
O5 O 0.58951(19) 0.80788(18) 0.1702(3) 0.0568(11) Uani 1 1 d .
Cl2 Cl 0.61359(8) 0.88397(5) 0.64100(9) 0.0452(3) Uani 1 1 d .
O6 O 0.5891(3) 0.91479(16) 0.5529(3) 0.0695(14) Uani 1 1 d .
O7 O 0.6887(4) 0.8950(2) 0.6816(7) 0.189(5) Uani 1 1 d .
O8 O 0.6111(3) 0.82726(17) 0.6203(3) 0.0755(14) Uani 1 1 d .
O9 O 0.5705(6) 0.8981(3) 0.7035(5) 0.188(5) Uani 1 1 d .
Cl3 Cl 0.16530(7) 0.53424(5) 0.10214(9) 0.0378(3) Uani 1 1 d .
O10 O 0.1659(3) 0.48663(15) 0.1602(3) 0.0575(11) Uani 1 1 d .
O11 O 0.1137(3) 0.57211(18) 0.1232(3) 0.0801(17) Uani 1 1 d .
O12 O 0.1525(3) 0.52272(19) 0.0007(3) 0.0738(14) Uani 1 1 d .
O13 O 0.2376(3) 0.5595(2) 0.1308(4) 0.0860(16) Uani 1 1 d .
Cl4 Cl 0.34589(7) 0.46378(5) 0.41163(9) 0.0377(3) Uani 1 1 d .
O14 O 0.3356(2) 0.51078(14) 0.3497(3) 0.0476(9) Uani 1 1 d .
O15 O 0.3448(3) 0.47636(17) 0.5108(3) 0.0710(14) Uani 1 1 d .
O16 O 0.4132(3) 0.4374(2) 0.4064(4) 0.095(2) Uani 1 1 d .
O17 O 0.2858(4) 0.4273(2) 0.3765(4) 0.111(2) Uani 1 1 d .
Cl5 Cl 0.00042(6) 0.79167(4) -0.35307(7) 0.0255(2) Uani 1 1 d .
O18 O 0.0398(2) 0.79651(15) -0.2498(2) 0.0450(9) Uani 1 1 d .
O19 O -0.0465(2) 0.74458(14) -0.3674(3) 0.0459(9) Uani 1 1 d .
O20 O 0.05457(19) 0.78750(14) -0.4117(2) 0.0366(8) Uani 1 1 d .
O21 O -0.0442(2) 0.83872(16) -0.3821(3) 0.0608(11) Uani 1 1 d .
Cl6 Cl 0.11966(7) 0.89477(4) 0.16038(8) 0.0301(2) Uani 1 1 d .
O22 O 0.0823(2) 0.91921(14) 0.0678(2) 0.0457(9) Uani 1 1 d .
O23 O 0.1019(2) 0.83761(13) 0.1603(2) 0.0434(9) Uani 1 1 d .
O24 O 0.1981(2) 0.90060(19) 0.1704(4) 0.0756(14) Uani 1 1 d .
O25 O 0.0995(3) 0.92078(15) 0.2403(3) 0.0786(17) Uani 1 1 d .

loop_
_atom_site_aniso_label
_atom_site_aniso_U_11
_atom_site_aniso_U_22
_atom_site_aniso_U_33
_atom_site_aniso_U_23
_atom_site_aniso_U_13
_atom_site_aniso_U_12
Cu1 0.0248(3) 0.0205(3) 0.0293(3) 0.0011(2) 0.0092(2) 0.0004(2)
Cu2 0.0223(3) 0.0183(3) 0.0253(3) -0.00026(19) 0.0048(2) 0.00210(19)
O1 0.0265(19) 0.0229(17) 0.029(2) 0.0009(15) 0.0090(17) -0.0010(13)
N1 0.0260(19) 0.031(2) 0.0196(18) -0.0025(14) 0.0052(15) -0.0023(15)
N2 0.0224(18) 0.032(2) 0.0183(17) 0.0004(14) 0.0035(14) 0.0087(15)
N3 0.033(2) 0.0260(19) 0.031(2) 0.0022(16) 0.0112(16) -0.0012(16)
N4 0.033(2) 0.0250(19) 0.032(2) -0.0017(15) 0.0098(17) 0.0035(16)
N5 0.037(2) 0.0198(18) 0.032(2) 0.0010(15) 0.0092(17) 0.0060(15)
N6 0.0230(19) 0.0258(19) 0.0253(19) 0.0014(14) 0.0076(15) -0.0032(14)
C1 0.028(2) 0.044(3) 0.025(2) -0.006(2) 0.0115(19) -0.008(2)
C2 0.025(3) 0.062(4) 0.038(3) -0.004(2) 0.007(2) -0.015(2)
C3 0.018(2) 0.082(4) 0.036(3) -0.006(3) 0.005(2) -0.014(3)
C4 0.024(3) 0.073(4) 0.039(3) 0.006(3) 0.006(2) 0.019(3)
C5 0.036(3) 0.057(3) 0.034(3) 0.013(2) 0.009(2) 0.023(3)
C6 0.037(3) 0.039(3) 0.018(2) 0.0022(18) 0.0093(19) 0.014(2)
C7 0.024(2) 0.040(3) 0.016(2) -0.0007(18) 0.0044(16) 0.0002(19)
C8 0.021(2) 0.058(3) 0.022(2) -0.001(2) 0.0018(18) 0.006(2)
C9 0.038(3) 0.044(3) 0.032(3) -0.003(2) 0.011(2) -0.013(2)
C10 0.055(3) 0.027(3) 0.045(3) 0.010(2) 0.021(3) 0.002(2)
C11 0.056(3) 0.035(3) 0.036(3) 0.010(2) 0.011(2) 0.015(2)
C12 0.033(3) 0.031(2) 0.039(3) 0.002(2) 0.011(2) 0.0030(19)
C13 0.036(3) 0.044(3) 0.055(3) 0.007(3) 0.004(2) 0.012(2)
C14 0.032(3) 0.046(3) 0.073(4) -0.004(3) 0.016(3) 0.009(2)
C15 0.038(3) 0.027(2) 0.058(3) -0.003(2) 0.025(2) -0.004(2)
C16 0.036(3) 0.030(2) 0.044(3) 0.002(2) 0.015(2) 0.006(2)
C17 0.050(3) 0.027(2) 0.026(2) 0.0042(18) 0.015(2) 0.020(2)
C18 0.058(3) 0.023(2) 0.034(3) -0.0040(19) 0.009(2) -0.002(2)
C19 0.062(4) 0.034(3) 0.027(3) -0.003(2) 0.006(2) -0.012(2)
C20 0.041(3) 0.037(3) 0.019(2) 0.0036(18) 0.0087(19) -0.008(2)
C21 0.037(3) 0.067(4) 0.024(2) -0.003(2) 0.006(2) -0.019(3)
C22 0.023(2) 0.082(4) 0.023(2) -0.002(2) 0.0034(19) -0.007(3)
C23 0.025(2) 0.058(3) 0.030(3) 0.004(2) 0.007(2) 0.005(2)
C24 0.028(2) 0.042(3) 0.030(2) 0.002(2) 0.0077(19) 0.000(2)
Cu1B 0.0289(3) 0.0204(3) 0.0248(3) 0.0016(2) 0.0094(2) 0.0032(2)
Cu2B 0.0211(3) 0.0201(3) 0.0277(3) -0.0041(2) 0.0072(2) -0.00144(19)
O1B 0.0272(16) 0.0218(15) 0.0209(17) -0.0002(12) 0.0066(13) 0.0000(11)
N1B 0.0283(19) 0.0186(17) 0.0252(18) -0.0022(14) 0.0117(15) -0.0039(14)
N2B 0.0215(18) 0.0241(18) 0.0222(18) -0.0021(14) 0.0069(14) 0.0003(14)
N3B 0.049(3) 0.0203(18) 0.031(2) 0.0043(15) 0.0170(18) 0.0040(17)
N4B 0.033(2) 0.037(2) 0.027(2) 0.0058(16) 0.0093(17) 0.0122(17)
N5B 0.0250(19) 0.0211(18) 0.030(2) -0.0026(14) 0.0064(15) -0.0016(14)
N6B 0.029(2) 0.0251(19) 0.034(2) -0.0026(16) 0.0092(16) -0.0018(15)
C1B 0.038(3) 0.028(2) 0.018(2) -0.0040(17) 0.0109(18) -0.0097(19)
C2B 0.042(3) 0.032(3) 0.029(2) -0.0084(19) 0.008(2) -0.017(2)
C3B 0.026(2) 0.047(3) 0.031(3) -0.004(2) 0.004(2) -0.011(2)
C4B 0.019(2) 0.045(3) 0.030(2) -0.003(2) 0.0029(18) -0.0040(19)
C5B 0.027(2) 0.038(3) 0.034(3) 0.000(2) 0.008(2) 0.008(2)
C6B 0.026(2) 0.031(2) 0.024(2) 0.0007(17) 0.0090(18) 0.0025(18)
C7B 0.027(2) 0.028(2) 0.019(2) -0.0006(16) 0.0094(17) -0.0038(17)
C8B 0.025(2) 0.032(2) 0.023(2) -0.0018(17) 0.0062(18) -0.0048(18)
C9B 0.052(3) 0.021(2) 0.036(3) -0.0015(19) 0.018(2) -0.001(2)
C10B 0.064(4) 0.022(2) 0.045(3) 0.002(2) 0.021(3) 0.013(2)
C11B 0.066(4) 0.041(3) 0.043(3) 0.014(2) 0.020(3) 0.028(3)
C12B 0.053(3) 0.045(3) 0.030(3) 0.005(2) 0.018(2) 0.026(2)
C13B 0.051(4) 0.075(4) 0.038(3) 0.012(3) 0.011(3) 0.038(3)
C14B 0.035(3) 0.103(5) 0.030(3) 0.007(3) 0.009(2) 0.023(3)
C15B 0.033(3) 0.078(4) 0.036(3) 0.002(3) 0.009(2) 0.004(3)
C16B 0.027(3) 0.053(3) 0.033(3) 0.007(2) 0.007(2) 0.011(2)
C17B 0.034(3) 0.024(2) 0.035(3) -0.0014(18) 0.012(2) 0.0046(18)
C18B 0.039(3) 0.021(2) 0.041(3) -0.0090(19) 0.018(2) -0.0086(19)
C19B 0.038(3) 0.031(3) 0.030(2) -0.0044(19) 0.002(2) -0.010(2)
C20B 0.024(2) 0.021(2) 0.038(3) -0.0003(18) -0.0004(19) 0.0014(17)
C21B 0.025(3) 0.035(3) 0.067(4) -0.004(2) 0.003(2) -0.004(2)
C22B 0.024(3) 0.043(3) 0.078(4) 0.004(3) 0.014(3) 0.000(2)
C23B 0.029(3) 0.035(3) 0.061(3) 0.009(2) 0.021(2) 0.008(2)
C24B 0.028(3) 0.035(3) 0.043(3) 0.002(2) 0.013(2) 0.002(2)
Cl1 0.0223(5) 0.0337(6) 0.0217(5) 0.0024(4) 0.0057(4) 0.0045(4)
O2 0.038(2) 0.063(2) 0.038(2) -0.0236(18) 0.0053(16) 0.0113(17)
O3 0.0378(19) 0.055(2) 0.0194(16) -0.0009(14) 0.0026(14) 0.0003(16)
O4 0.088(3) 0.045(2) 0.071(3) 0.030(2) 0.043(3) 0.013(2)
O5 0.0209(18) 0.104(3) 0.042(2) -0.011(2) 0.0007(16) -0.0022(19)
Cl2 0.0589(9) 0.0474(8) 0.0280(6) -0.0019(5) 0.0080(6) -0.0100(6)
O6 0.125(4) 0.051(3) 0.034(2) 0.0045(18) 0.021(2) -0.010(3)
O7 0.097(5) 0.073(4) 0.315(11) -0.014(5) -0.111(6) 0.002(4)
O8 0.104(4) 0.048(3) 0.062(3) 0.009(2) -0.004(3) -0.017(2)
O9 0.340(12) 0.143(6) 0.151(6) 0.096(5) 0.201(8) 0.129(7)
Cl3 0.0484(7) 0.0320(6) 0.0388(7) 0.0063(5) 0.0220(6) 0.0073(5)
O10 0.076(3) 0.039(2) 0.066(3) 0.0204(19) 0.035(2) 0.011(2)
O11 0.122(4) 0.066(3) 0.078(3) 0.039(2) 0.073(3) 0.052(3)
O12 0.103(4) 0.073(3) 0.049(3) -0.005(2) 0.025(3) 0.003(3)
O13 0.071(3) 0.097(4) 0.090(4) 0.002(3) 0.019(3) -0.033(3)
Cl4 0.0525(8) 0.0301(6) 0.0358(6) 0.0049(5) 0.0205(6) 0.0073(5)
O14 0.064(3) 0.035(2) 0.048(2) 0.0153(16) 0.0226(19) 0.0096(17)
O15 0.118(4) 0.065(3) 0.041(2) 0.009(2) 0.039(3) 0.032(3)
O16 0.124(5) 0.094(4) 0.092(4) 0.057(3) 0.077(4) 0.068(3)
O17 0.137(6) 0.095(4) 0.095(4) -0.012(3) 0.013(4) -0.064(4)
Cl5 0.0211(5) 0.0332(6) 0.0223(5) -0.0035(4) 0.0058(4) 0.0002(4)
O18 0.040(2) 0.073(3) 0.0202(17) -0.0025(16) 0.0026(14) -0.0160(18)
O19 0.041(2) 0.055(2) 0.045(2) -0.0159(17) 0.0170(17) -0.0248(17)
O20 0.0368(19) 0.050(2) 0.0285(17) -0.0041(15) 0.0179(15) -0.0074(15)
O21 0.042(2) 0.054(3) 0.079(3) -0.008(2) 0.001(2) 0.0225(19)
Cl6 0.0387(6) 0.0259(5) 0.0251(5) -0.0006(4) 0.0067(5) -0.0029(4)
O22 0.065(3) 0.036(2) 0.0300(19) 0.0081(14) -0.0009(17) -0.0072(17)
O23 0.055(2) 0.0300(18) 0.040(2) 0.0018(15) 0.0017(17) -0.0077(16)
O24 0.037(2) 0.072(3) 0.106(4) 0.013(3) -0.006(2) -0.007(2)
O25 0.167(5) 0.037(2) 0.053(3) 0.0008(19) 0.069(3) 0.007(3)

loop_
_atom_type_symbol
_atom_type_description
_atom_type_scat_dispersion_real
_atom_type_scat_dispersion_imag
_atom_type_scat_source
C C 0.0033 0.0016 'International Tables Vol C Tables 4.2.6.8 and 6.1.1.4'
H H 0.0000 0.0000 'International Tables Vol C Tables 4.2.6.8 and 6.1.1.4'
N N 0.0061 0.0033 'International Tables Vol C Tables 4.2.6.8 and 6.1.1.4'
O O 0.0106 0.0060 'International Tables Vol C Tables 4.2.6.8 and 6.1.1.4'
Cl Cl 0.1484 0.1585 'International Tables Vol C Tables 4.2.6.8 and 6.1.1.4'
Cu Cu 0.3201 1.2651 'International Tables Vol C Tables 4.2.6.8 and 6.1.1.4'

loop_
_geom_angle_atom_site_label_1
_geom_angle_atom_site_label_2
_geom_angle_atom_site_label_3
_geom_angle
O1 Cu1 N3 172.86(16)
O1 Cu1 N4 91.19(15)
N3 Cu1 N4 94.42(15)
O1 Cu1 N1 95.04(15)
N3 Cu1 N1 80.53(15)
N4 Cu1 N1 165.46(14)
O1 Cu2 N5 164.95(16)
O1 Cu2 N6 93.95(15)
N5 Cu2 N6 94.15(15)
O1 Cu2 N2 91.20(15)
N5 Cu2 N2 82.26(15)
N6 Cu2 N2 171.92(13)
Cu2 O1 Cu1 116.41(19)
C1 N1 C7 119.1(4)
C1 N1 Cu1 107.3(3)
C7 N1 Cu1 130.7(3)
C6 N2 C7 118.1(4)
C6 N2 Cu2 109.1(3)
C7 N2 Cu2 132.3(3)
C9 N3 C10 113.4(4)
C9 N3 Cu1 106.4(3)
C10 N3 Cu1 117.6(3)
C12 N4 C16 118.7(4)
C12 N4 Cu1 123.8(3)
C16 N4 Cu1 117.5(3)
C17 N5 C18 110.5(4)
C17 N5 Cu2 107.0(3)
C18 N5 Cu2 116.0(3)
C24 N6 C20 117.3(4)
C24 N6 Cu2 116.1(3)
C20 N6 Cu2 126.6(3)
N1 C1 C2 122.7(5)
N1 C1 C9 118.2(4)
C2 C1 C9 119.1(4)
C3 C2 C1 118.2(5)
C2 C3 C8 120.1(5)
C5 C4 C8 119.1(5)
C4 C5 C6 120.0(5)
N2 C6 C5 123.0(5)
N2 C6 C17 116.9(4)
C5 C6 C17 120.0(4)
N1 C7 N2 118.4(4)
N1 C7 C8 120.6(4)
N2 C7 C8 121.0(4)
C3 C8 C7 119.2(5)
C3 C8 C4 122.0(5)
C7 C8 C4 118.7(5)
N3 C9 C1 109.2(4)
N3 C10 C11 109.3(4)
C12 C11 C10 112.2(4)
N4 C12 C13 120.2(4)
N4 C12 C11 117.5(4)
C13 C12 C11 122.1(4)
C14 C13 C12 121.0(5)
C13 C14 C15 119.1(5)
C14 C15 C16 118.2(5)
N4 C16 C15 122.7(5)
N5 C17 C6 110.8(3)
N5 C18 C19 110.9(4)
C20 C19 C18 116.6(4)
N6 C20 C21 120.7(5)
N6 C20 C19 120.3(4)
C21 C20 C19 118.9(5)
C22 C21 C20 121.0(5)
C23 C22 C21 118.5(5)
C22 C23 C24 118.3(5)
N6 C24 C23 124.0(5)
O1B Cu1B N3B 165.68(15)
O1B Cu1B N4B 93.49(15)
N3B Cu1B N4B 94.31(16)
O1B Cu1B N1B 91.77(13)
N3B Cu1B N1B 82.12(15)
N4B Cu1B N1B 171.06(14)
O1B Cu2B N5B 171.54(14)
O1B Cu2B N6B 91.25(14)
N5B Cu2B N6B 94.62(14)
O1B Cu2B N2B 95.14(13)
N5B Cu2B N2B 80.40(14)
N6B Cu2B N2B 166.69(15)
Cu2B O1B Cu1B 114.85(16)
C1B N1B C7B 118.1(4)
C1B N1B Cu1B 110.2(3)
C7B N1B Cu1B 131.5(3)
C6B N2B C7B 119.0(4)
C6B N2B Cu2B 108.1(3)
C7B N2B Cu2B 131.0(3)
C9B N3B C10B 111.1(4)
C9B N3B Cu1B 108.5(3)
C10B N3B Cu1B 112.6(3)
C16B N4B C12B 118.3(4)
C16B N4B Cu1B 115.3(3)
C12B N4B Cu1B 126.0(4)
C17B N5B C18B 114.0(3)
C17B N5B Cu2B 105.4(3)
C18B N5B Cu2B 117.4(3)
C24B N6B C20B 119.3(4)
C24B N6B Cu2B 117.5(3)
C20B N6B Cu2B 123.1(3)
N1B C1B C2B 123.0(4)
N1B C1B C9B 117.0(4)
C2B C1B C9B 120.0(4)
C3B C2B C1B 120.3(4)
C2B C3B C8B 118.2(4)
C5B C4B C8B 119.5(4)
C4B C5B C6B 118.6(4)
N2B C6B C5B 123.1(4)
N2B C6B C17B 117.0(4)
C5B C6B C17B 119.9(4)
N2B C7B N1B 118.0(4)
N2B C7B C8B 120.6(4)
N1B C7B C8B 121.3(4)
C4B C8B C7B 118.8(4)
C4B C8B C3B 122.2(4)
C7B C8B C3B 119.0(4)
N3B C9B C1B 110.7(4)
N3B C10B C11B 111.3(4)
C12B C11B C10B 117.3(4)
N4B C12B C13B 119.4(5)
N4B C12B C11B 121.2(5)
C13B C12B C11B 119.3(5)
C14B C13B C12B 121.4(5)
C13B C14B C15B 119.0(5)
C16B C15B C14B 117.2(6)
N4B C16B C15B 124.6(5)
N5B C17B C6B 109.0(3)
N5B C18B C19B 109.2(3)
C20B C19B C18B 111.3(4)
N6B C20B C21B 119.8(4)
N6B C20B C19B 118.0(4)
C21B C20B C19B 122.0(4)
C22B C21B C20B 120.3(5)
C23B C22B C21B 119.5(5)
C22B C23B C24B 118.1(5)
N6B C24B C23B 122.9(5)
O5 Cl1 O4 111.1(3)
O5 Cl1 O3 110.1(2)
O4 Cl1 O3 109.3(2)
O5 Cl1 O2 109.8(2)
O4 Cl1 O2 107.3(2)
O3 Cl1 O2 109.2(2)
O9 Cl2 O7 111.8(6)
O9 Cl2 O6 107.3(4)
O7 Cl2 O6 108.8(4)
O9 Cl2 O8 112.8(4)
O7 Cl2 O8 104.7(4)
O6 Cl2 O8 111.5(3)
O12 Cl3 O11 112.6(3)
O12 Cl3 O10 112.1(3)
O11 Cl3 O10 110.2(2)
O12 Cl3 O13 106.7(3)
O11 Cl3 O13 106.2(3)
O10 Cl3 O13 108.8(3)
O15 Cl4 O16 111.6(3)
O15 Cl4 O17 106.2(3)
O16 Cl4 O17 108.0(4)
O15 Cl4 O14 111.9(2)
O16 Cl4 O14 109.5(2)
O17 Cl4 O14 109.4(3)
O21 Cl5 O20 109.4(2)
O21 Cl5 O19 109.6(3)
O20 Cl5 O19 110.0(2)
O21 Cl5 O18 109.3(2)
O20 Cl5 O18 108.3(2)
O19 Cl5 O18 110.3(2)
O25 Cl6 O24 109.4(3)
O25 Cl6 O22 110.5(3)
O24 Cl6 O22 107.6(3)
O25 Cl6 O23 110.1(2)
O24 Cl6 O23 108.8(3)
O22 Cl6 O23 110.5(2)

loop_
_geom_bond_atom_site_label_1
_geom_bond_atom_site_label_2
_geom_bond_distance
Cu1 O1 1.918(3)
Cu1 N3 1.981(4)
Cu1 N4 2.023(4)
Cu1 N1 2.067(4)
Cu2 O1 1.906(4)
Cu2 N5 1.977(3)
Cu2 N6 2.054(4)
Cu2 N2 2.083(4)
N1 C1 1.335(6)
N1 C7 1.365(5)
N2 C6 1.341(5)
N2 C7 1.377(6)
N3 C9 1.476(6)
N3 C10 1.499(6)
N4 C12 1.347(6)
N4 C16 1.353(6)
N5 C17 1.467(6)
N5 C18 1.497(6)
N6 C24 1.349(6)
N6 C20 1.366(5)
C1 C2 1.432(7)
C1 C9 1.479(7)
C2 C3 1.354(8)
C3 C8 1.402(7)
C4 C5 1.347(8)
C4 C8 1.418(7)
C5 C6 1.400(7)
C6 C17 1.502(7)
C7 C8 1.414(6)
C10 C11 1.520(8)
C11 C12 1.511(7)
C12 C13 1.381(7)
C13 C14 1.367(8)
C14 C15 1.375(8)
C15 C16 1.382(6)
C18 C19 1.518(7)
C19 C20 1.508(7)
C20 C21 1.387(7)
C21 C22 1.382(8)
C22 C23 1.374(7)
C23 C24 1.390(6)
Cu1B O1B 1.905(3)
Cu1B N3B 1.973(4)
Cu1B N4B 2.056(4)
Cu1B N1B 2.087(4)
Cu2B O1B 1.890(3)
Cu2B N5B 1.980(3)
Cu2B N6B 2.027(4)
Cu2B N2B 2.066(3)
N1B C1B 1.335(5)
N1B C7B 1.376(5)
N2B C6B 1.330(5)
N2B C7B 1.365(5)
N3B C9B 1.481(6)
N3B C10B 1.500(6)
N4B C16B 1.343(6)
N4B C12B 1.364(6)
N5B C17B 1.486(6)
N5B C18B 1.499(5)
N6B C24B 1.350(6)
N6B C20B 1.350(6)
C1B C2B 1.411(7)
C1B C9B 1.507(6)
C2B C3B 1.362(7)
C3B C8B 1.421(6)
C4B C5B 1.364(6)
C4B C8B 1.409(6)
C5B C6B 1.415(6)
C6B C17B 1.496(6)
C7B C8B 1.421(6)
C10B C11B 1.505(8)
C11B C12B 1.499(8)
C12B C13B 1.398(8)
C13B C14B 1.368(9)
C14B C15B 1.392(8)
C15B C16B 1.380(7)
C18B C19B 1.521(7)
C19B C20B 1.511(6)
C20B C21B 1.390(6)
C21B C22B 1.385(8)
C22B C23B 1.371(8)
C23B C24B 1.380(6)
Cl1 O5 1.423(4)
Cl1 O4 1.424(4)
Cl1 O3 1.433(3)
Cl1 O2 1.450(3)
Cl2 O9 1.357(5)
Cl2 O7 1.393(6)
Cl2 O6 1.420(4)
Cl2 O8 1.433(4)
Cl3 O12 1.400(4)
Cl3 O11 1.418(4)
Cl3 O10 1.427(4)
Cl3 O13 1.441(5)
Cl4 O15 1.417(4)
Cl4 O16 1.423(5)
Cl4 O17 1.425(5)
Cl4 O14 1.433(3)
Cl5 O21 1.429(4)
Cl5 O20 1.438(3)
Cl5 O19 1.439(3)
Cl5 O18 1.447(3)
Cl6 O25 1.409(4)
Cl6 O24 1.429(4)
Cl6 O22 1.438(3)
Cl6 O23 1.454(3)
